data_4135006
loop_
_publ_author_name
'Baek, Yonghyeon'
'Cheong, Kiun'
'Ko, Gi Hoon'
'Han, Gi Uk'
'Han, Sang Hoon'
'Kim, Dongwook'
'Lee, Kooyeon'
'Lee, Phil Ho'

_publ_section_title
;
 Iridium-Catalyzed Cyclative Indenylation and Dienylation through
 Sequential B(4)-C Bond Formation, Cyclization, and Elimination from
 <i>o</i>-Carboranes and Propargyl Alcohols.
;
_journal_issue 22
_journal_name_full 'Journal of the American Chemical Society'
_journal_page_first 9890
_journal_page_last 9895
_journal_paper_doi 10.1021/jacs.0c02121
_journal_volume 142
_journal_year 2020
_chemical_formula_sum 'C14 H24 B10'
_chemical_formula_weight 300.43
_space_group_crystal_system monoclinic
_space_group_IT_number 14
_space_group_name_Hall '-P 2yn'
_space_group_name_H-M_alt 'P 1 21/n 1'
_atom_sites_solution_hydrogens mixed
_audit_creation_method SHELXL-2018/3
_cell_angle_alpha 90
_cell_angle_beta 94.9914(16)
_cell_angle_gamma 90
_cell_formula_units_Z 4
_cell_length_a 12.9222(6)
_cell_length_b 10.4623(5)
_cell_length_c 13.8208(7)
_cell_measurement_reflns_used 9771
_cell_measurement_temperature 296(2)
_cell_measurement_theta_max 27.52
_cell_measurement_theta_min 2.98
_cell_volume 1861.43(16)
_computing_cell_refinement 'Bruker APEXIII'
_computing_data_collection 'Bruker APEXIII'
_computing_data_reduction 'Bruker SAINT'
_computing_molecular_graphics ORTEP
_computing_publication_material CIFTAB
_computing_structure_refinement SHELXL
_computing_structure_solution SHELXS
_diffrn_ambient_temperature 296(2)
_diffrn_measured_fraction_theta_full 0.990
_diffrn_measured_fraction_theta_max 0.991
_diffrn_measurement_device_type 'Bruker Photon II'
_diffrn_measurement_method 'phi and omega scans'
_diffrn_radiation_type MoK\a
_diffrn_radiation_wavelength 0.71073
_diffrn_reflns_av_R_equivalents 0.0677
_diffrn_reflns_av_unetI/netI 0.0217
_diffrn_reflns_Laue_measured_fraction_full 0.990
_diffrn_reflns_Laue_measured_fraction_max 0.991
_diffrn_reflns_limit_h_max 15
_diffrn_reflns_limit_h_min -15
_diffrn_reflns_limit_k_max 12
_diffrn_reflns_limit_k_min -12
_diffrn_reflns_limit_l_max 17
_diffrn_reflns_limit_l_min -17
_diffrn_reflns_number 71881
_diffrn_reflns_point_group_measured_fraction_full 0.990
_diffrn_reflns_point_group_measured_fraction_max 0.991
_diffrn_reflns_theta_full 25.242
_diffrn_reflns_theta_max 26.000
_diffrn_reflns_theta_min 2.842
_diffrn_source 'fine-focus sealed tube'
_exptl_absorpt_coefficient_mu 0.052
_exptl_absorpt_correction_T_max 0.7456
_exptl_absorpt_correction_T_min 0.7233
_exptl_absorpt_correction_type multi-scan
_exptl_absorpt_process_details SADABS
_exptl_crystal_colour colourless
_exptl_crystal_density_diffrn 1.072
_exptl_crystal_description plate
_exptl_crystal_F_000 632
_exptl_crystal_size_max 0.278
_exptl_crystal_size_mid 0.142
_exptl_crystal_size_min 0.094
_refine_diff_density_max 0.219
_refine_diff_density_min -0.218
_refine_diff_density_rms 0.036
_refine_ls_extinction_method none
_refine_ls_goodness_of_fit_ref 1.123
_refine_ls_hydrogen_treatment mixed
_refine_ls_matrix_type full
_refine_ls_number_parameters 253
_refine_ls_number_reflns 3625
_refine_ls_number_restraints 0
_refine_ls_restrained_S_all 1.123
_refine_ls_R_factor_all 0.0928
_refine_ls_R_factor_gt 0.0707
_refine_ls_shift/su_max 0.000
_refine_ls_shift/su_mean 0.000
_refine_ls_structure_factor_coef Fsqd
_refine_ls_weighting_details 'w=1/[\s^2^(Fo^2^)+(0.0768P)^2^+0.9301P] where P=(Fo^2^+2Fc^2^)/3'
_refine_ls_weighting_scheme calc
_refine_ls_wR_factor_gt 0.1694
_refine_ls_wR_factor_ref 0.1931
_reflns_Friedel_coverage 0.000
_reflns_number_gt 2833
_reflns_number_total 3625
_reflns_threshold_expression 'I > 2\s(I)'
_cod_data_source_file ja0c02121_si_003.cif
_cod_data_source_block A19172O_014
_cod_depositor_comments
;
The following automatic conversions were performed:

data item '_exptl_absorpt_correction_type' value 'MULTI-SCAN' was
changed to 'multi-scan' in accordance with the
/home/data/users/saulius/crontab/automatic-downloads/rss-feeds/ACS/lib/dictionaries/cif_core.dic
dictionary named 'cif_core.dic' version 2.4.2 last updated on
2011-04-26.

Automatic conversion script
Id: cif_fix_values 7556 2019-12-06 15:28:31Z antanas 

 Adding full bibliography for 4135005--4135007.cif.

 Adding full bibliography for 4135005--4135007.cif.
;
_cod_original_sg_symbol_H-M 'P 21/n'
_cod_database_code 4135006
_shelx_shelxl_version_number 2018/3
_shelx_space_group_comment
;
The symmetry employed for this shelxl refinement is uniquely defined
by the following loop, which should always be used as a source of
symmetry information in preference to the above space-group names.
They are only intended as comments.
;
_shelx_estimated_absorpt_t_min 0.986
_shelx_estimated_absorpt_t_max 0.995

loop_
_space_group_symop_operation_xyz
'x, y, z'
'-x+1/2, y+1/2, -z+1/2'
'-x, -y, -z'
'x-1/2, -y-1/2, z-1/2'

loop_
_atom_site_label
_atom_site_type_symbol
_atom_site_fract_x
_atom_site_fract_y
_atom_site_fract_z
_atom_site_U_iso_or_equiv
_atom_site_adp_type
_atom_site_occupancy
_atom_site_site_symmetry_order
_atom_site_calc_flag
_atom_site_refinement_flags_posn
_atom_site_refinement_flags_adp
_atom_site_refinement_flags_occupancy
_atom_site_disorder_assembly
_atom_site_disorder_group
C1 C 0.58906(16) 0.5828(2) 0.67969(15) 0.0473(5) Uani 1 1 d . . . . .
C2 C 0.47702(17) 0.5061(2) 0.65550(16) 0.0468(5) Uani 1 1 d . . . . .
H2 H 0.4345(19) 0.533(2) 0.5896(18) 0.056 Uiso 1 1 d . U . . .
B3 B 0.48695(18) 0.6172(2) 0.74487(17) 0.0424(5) Uani 1 1 d . . . . .
H3 H 0.445971 0.709474 0.739642 0.051 Uiso 1 1 calc R U . . .
B4 B 0.6132(2) 0.6058(3) 0.80177(19) 0.0542(7) Uani 1 1 d . . . . .
H4 H 0.655125 0.688642 0.834778 0.065 Uiso 1 1 calc R U . . .
B5 B 0.6786(2) 0.4856(3) 0.7403(2) 0.0555(7) Uani 1 1 d . . . . .
H5 H 0.762734 0.490390 0.733527 0.067 Uiso 1 1 calc R U . . .
B6 B 0.5913(2) 0.4251(3) 0.6458(2) 0.0543(7) Uani 1 1 d . . . . .
H6 H 0.618205 0.391082 0.577022 0.065 Uiso 1 1 calc R U . . .
B7 B 0.4845(2) 0.3542(2) 0.6974(2) 0.0498(6) Uani 1 1 d . . . . .
H7 H 0.442170 0.273019 0.662221 0.060 Uiso 1 1 calc R U . . .
B8 B 0.6125(2) 0.3389(3) 0.7548(2) 0.0610(8) Uani 1 1 d . . . . .
H8 H 0.653931 0.246981 0.758233 0.073 Uiso 1 1 calc R U . . .
B9 B 0.6256(2) 0.4504(3) 0.8519(2) 0.0601(8) Uani 1 1 d . . . . .
H9 H 0.675662 0.430890 0.918788 0.072 Uiso 1 1 calc R U . . .
B10 B 0.5065(2) 0.5347(3) 0.85455(18) 0.0516(6) Uani 1 1 d . . . . .
H10 H 0.479164 0.570992 0.922540 0.062 Uiso 1 1 calc R U . . .
B11 B 0.41728(18) 0.4738(2) 0.75959(16) 0.0387(5) Uani 1 1 d . . . . .
B12 B 0.5063(2) 0.3690(3) 0.8256(2) 0.0531(7) Uani 1 1 d . . . . .
H12 H 0.478972 0.296493 0.875089 0.064 Uiso 1 1 calc R U . . .
C13 C 0.6187(2) 0.6829(3) 0.6077(2) 0.0731(8) Uani 1 1 d . . . . .
H13A H 0.645300 0.757188 0.642178 0.110 Uiso 1 1 calc R U . . .
H13B H 0.558470 0.705971 0.565675 0.110 Uiso 1 1 calc R U . . .
H13C H 0.670920 0.648872 0.569607 0.110 Uiso 1 1 calc R U . . .
C14 C 0.29522(15) 0.47411(18) 0.75830(15) 0.0402(5) Uani 1 1 d . . . . .
C15A C 0.2399(13) 0.4813(13) 0.6551(11) 0.053(5) Uani 0.38(5) 1 d G . P A 1
C16A C 0.2010(14) 0.3756(16) 0.6029(16) 0.046(3) Uani 0.38(5) 1 d G . P A 1
H16A H 0.212432 0.293840 0.627923 0.056 Uiso 0.38(5) 1 calc R U P A 1
C17A C 0.1450(13) 0.392(3) 0.5132(15) 0.059(4) Uani 0.38(5) 1 d G . P A 1
H17A H 0.118980 0.321463 0.478322 0.071 Uiso 0.38(5) 1 calc R U P A 1
C18A C 0.1279(14) 0.514(3) 0.4758(9) 0.072(5) Uani 0.38(5) 1 d G . P A 1
H18A H 0.090427 0.525470 0.415824 0.086 Uiso 0.38(5) 1 calc R U P A 1
C19A C 0.1668(18) 0.620(3) 0.5280(13) 0.075(4) Uani 0.38(5) 1 d G . P A 1
H19A H 0.155324 0.701856 0.502928 0.090 Uiso 0.38(5) 1 calc R U P A 1
C20A C 0.2228(17) 0.6035(15) 0.6176(12) 0.059(4) Uani 0.38(5) 1 d G . P A 1
H20A H 0.248775 0.674236 0.652531 0.070 Uiso 0.38(5) 1 calc R U P A 1
C15B C 0.2335(8) 0.4765(8) 0.6636(6) 0.038(2) Uani 0.62(5) 1 d G . P A 2
C16B C 0.2006(9) 0.3587(8) 0.6260(10) 0.0513(19) Uani 0.62(5) 1 d G . P A 2
H16B H 0.213564 0.284772 0.662428 0.062 Uiso 0.62(5) 1 calc R U P A 2
C17B C 0.1482(10) 0.3513(16) 0.5339(10) 0.065(3) Uani 0.62(5) 1 d G . P A 2
H17B H 0.126189 0.272454 0.508802 0.078 Uiso 0.62(5) 1 calc R U P A 2
C18B C 0.1288(9) 0.462(2) 0.4795(6) 0.070(3) Uani 0.62(5) 1 d G . P A 2
H18B H 0.093797 0.456798 0.417885 0.084 Uiso 0.62(5) 1 calc R U P A 2
C19B C 0.1618(10) 0.5796(17) 0.5170(8) 0.069(3) Uani 0.62(5) 1 d G . P A 2
H19B H 0.148779 0.653463 0.480593 0.083 Uiso 0.62(5) 1 calc R U P A 2
C20B C 0.2141(10) 0.5869(9) 0.6091(8) 0.059(2) Uani 0.62(5) 1 d G . P A 2
H20B H 0.236155 0.665784 0.634219 0.070 Uiso 0.62(5) 1 calc R U P A 2
C21 C 0.25214(18) 0.4622(2) 0.84255(17) 0.0506(6) Uani 1 1 d . . . . .
H21 H 0.299873 0.457808 0.896829 0.061 Uiso 1 1 calc R U . . .
C22 C 0.14299(19) 0.4549(2) 0.86481(19) 0.0586(6) Uani 1 1 d . . . . .
C23 C 0.1248(3) 0.4150(4) 0.9547(2) 0.0941(11) Uani 1 1 d . . . . .
H23A H 0.180035 0.393573 0.999387 0.113 Uiso 1 1 calc R U . . .
H23B H 0.056948 0.408928 0.971920 0.113 Uiso 1 1 calc R U . . .
C24 C 0.0556(2) 0.4902(3) 0.7916(2) 0.0748(8) Uani 1 1 d . . . . .
H24A H -0.008004 0.493548 0.822547 0.112 Uiso 1 1 calc R U . . .
H24B H 0.049698 0.427373 0.740824 0.112 Uiso 1 1 calc R U . . .
H24C H 0.069153 0.572385 0.764485 0.112 Uiso 1 1 calc R U . . .

loop_
_atom_site_aniso_label
_atom_site_aniso_U_11
_atom_site_aniso_U_22
_atom_site_aniso_U_33
_atom_site_aniso_U_23
_atom_site_aniso_U_13
_atom_site_aniso_U_12
C1 0.0412(11) 0.0571(13) 0.0434(11) 0.0042(10) 0.0026(9) -0.0025(9)
C2 0.0416(11) 0.0547(13) 0.0432(11) 0.0000(10) -0.0002(9) 0.0030(9)
B3 0.0417(12) 0.0397(12) 0.0460(13) -0.0004(10) 0.0053(10) -0.0035(9)
B4 0.0492(14) 0.0657(17) 0.0468(14) -0.0096(12) -0.0010(11) -0.0150(12)
B5 0.0364(13) 0.0743(18) 0.0544(15) 0.0024(13) -0.0031(11) 0.0030(12)
B6 0.0454(14) 0.0696(17) 0.0479(14) -0.0120(12) 0.0037(11) 0.0090(12)
B7 0.0447(13) 0.0433(13) 0.0599(16) -0.0063(11) -0.0049(11) 0.0036(10)
B8 0.0441(14) 0.0568(17) 0.080(2) 0.0070(14) -0.0077(13) 0.0129(12)
B9 0.0458(14) 0.084(2) 0.0475(15) 0.0118(14) -0.0132(11) -0.0059(13)
B10 0.0507(14) 0.0691(17) 0.0348(12) -0.0046(11) 0.0019(10) -0.0132(12)
B11 0.0414(12) 0.0388(12) 0.0353(11) 0.0006(9) -0.0010(9) -0.0023(9)
B12 0.0462(14) 0.0579(16) 0.0530(15) 0.0180(12) -0.0077(11) -0.0007(11)
C13 0.0602(16) 0.089(2) 0.0721(17) 0.0270(15) 0.0151(13) -0.0077(14)
C14 0.0404(11) 0.0345(10) 0.0453(11) -0.0013(8) 0.0008(9) -0.0016(8)
C15A 0.027(6) 0.075(11) 0.051(7) -0.010(7) -0.017(6) -0.010(6)
C16A 0.045(5) 0.062(6) 0.031(6) -0.007(4) -0.001(4) -0.008(4)
C17A 0.043(5) 0.085(10) 0.043(7) -0.011(7) -0.023(5) 0.000(6)
C18A 0.041(6) 0.125(16) 0.046(6) -0.009(7) -0.008(4) 0.033(8)
C19A 0.064(8) 0.103(9) 0.059(7) 0.004(7) 0.010(5) 0.027(8)
C20A 0.051(8) 0.071(7) 0.052(7) 0.019(5) -0.005(5) 0.018(6)
C15B 0.034(4) 0.041(4) 0.041(3) 0.003(3) 0.015(3) 0.003(3)
C16B 0.050(3) 0.063(3) 0.040(4) -0.001(2) 0.002(3) -0.009(2)
C17B 0.052(4) 0.090(6) 0.054(4) -0.010(4) 0.004(3) -0.006(4)
C18B 0.047(4) 0.116(10) 0.044(4) 0.001(4) -0.007(3) 0.010(5)
C19B 0.054(4) 0.099(6) 0.051(4) 0.027(4) -0.007(3) 0.013(4)
C20B 0.051(4) 0.063(4) 0.061(5) 0.007(4) -0.002(4) -0.009(4)
C21 0.0463(12) 0.0548(13) 0.0505(13) -0.0050(10) 0.0043(10) -0.0047(10)
C22 0.0540(14) 0.0572(14) 0.0666(15) -0.0153(12) 0.0164(12) -0.0075(11)
C23 0.0696(19) 0.141(3) 0.076(2) -0.017(2) 0.0301(16) -0.024(2)
C24 0.0508(15) 0.0638(17) 0.112(2) -0.0004(15) 0.0175(15) 0.0056(12)

loop_
_atom_type_symbol
_atom_type_description
_atom_type_scat_dispersion_real
_atom_type_scat_dispersion_imag
_atom_type_scat_source
C C 0.0033 0.0016 'International Tables Vol C Tables 4.2.6.8 and 6.1.1.4'
H H 0.0000 0.0000 'International Tables Vol C Tables 4.2.6.8 and 6.1.1.4'
B B 0.0013 0.0007 'International Tables Vol C Tables 4.2.6.8 and 6.1.1.4'

loop_
_geom_angle_atom_site_label_1
_geom_angle_atom_site_label_2
_geom_angle_atom_site_label_3
_geom_angle
_geom_angle_site_symmetry_1
_geom_angle_site_symmetry_3
_geom_angle_publ_flag
C13 C1 C2 117.77(19) . . ?
C13 C1 B3 116.9(2) . . ?
C2 C1 B3 60.44(13) . . ?
C13 C1 B5 122.4(2) . . ?
C2 C1 B5 110.67(18) . . ?
B3 C1 B5 113.03(18) . . ?
C13 C1 B4 121.1(2) . . ?
C2 C1 B4 110.37(17) . . ?
B3 C1 B4 61.95(14) . . ?
B5 C1 B4 62.61(16) . . ?
C13 C1 B6 118.3(2) . . ?
C2 C1 B6 61.07(14) . . ?
B3 C1 B6 112.37(17) . . ?
B5 C1 B6 62.22(15) . . ?
B4 C1 B6 113.54(18) . . ?
C1 C2 B7 111.20(17) . . ?
C1 C2 B3 60.84(13) . . ?
B7 C2 B3 113.39(17) . . ?
C1 C2 B6 60.96(15) . . ?
B7 C2 B6 62.58(16) . . ?
B3 C2 B6 112.61(17) . . ?
C1 C2 B11 111.83(16) . . ?
B7 C2 B11 63.03(14) . . ?
B3 C2 B11 62.41(13) . . ?
B6 C2 B11 114.74(17) . . ?
C1 C2 H2 114.9(13) . . ?
B7 C2 H2 123.6(13) . . ?
B3 C2 H2 116.4(13) . . ?
B6 C2 H2 116.7(13) . . ?
B11 C2 H2 122.2(13) . . ?
C2 B3 C1 58.72(13) . . ?
C2 B3 B10 106.86(18) . . ?
C1 B3 B10 107.17(18) . . ?
C2 B3 B4 106.78(17) . . ?
C1 B3 B4 59.20(14) . . ?
B10 B3 B4 61.14(15) . . ?
C2 B3 B11 59.66(13) . . ?
C1 B3 B11 107.88(17) . . ?
B10 B3 B11 61.12(14) . . ?
B4 B3 B11 110.68(18) . . ?
C2 B3 H3 123.3 . . ?
C1 B3 H3 122.9 . . ?
B10 B3 H3 121.6 . . ?
B4 B3 H3 120.9 . . ?
B11 B3 H3 120.3 . . ?
C1 B4 B3 58.85(13) . . ?
C1 B4 B9 105.10(19) . . ?
B3 B4 B9 106.72(18) . . ?
C1 B4 B5 58.66(14) . . ?
B3 B4 B5 107.32(18) . . ?
B9 B4 B5 60.34(17) . . ?
C1 B4 B10 105.36(17) . . ?
B3 B4 B10 59.18(14) . . ?
B9 B4 B10 60.13(16) . . ?
B5 B4 B10 108.6(2) . . ?
C1 B4 H4 124.2 . . ?
B3 B4 H4 122.5 . . ?
B9 B4 H4 122.5 . . ?
B5 B4 H4 121.3 . . ?
B10 B4 H4 122.0 . . ?
C1 B5 B6 59.18(15) . . ?
C1 B5 B4 58.72(15) . . ?
B6 B5 B4 107.90(18) . . ?
C1 B5 B8 104.96(18) . . ?
B6 B5 B8 59.45(17) . . ?
B4 B5 B8 107.7(2) . . ?
C1 B5 B9 104.67(19) . . ?
B6 B5 B9 107.27(19) . . ?
B4 B5 B9 59.74(17) . . ?
B8 B5 B9 59.86(17) . . ?
C1 B5 H5 124.4 . . ?
B6 B5 H5 121.7 . . ?
B4 B5 H5 121.6 . . ?
B8 B5 H5 122.5 . . ?
B9 B5 H5 122.7 . . ?
C1 B6 C2 57.97(13) . . ?
C1 B6 B8 105.35(18) . . ?
C2 B6 B8 104.93(18) . . ?
C1 B6 B5 58.60(15) . . ?
C2 B6 B5 105.32(18) . . ?
B8 B6 B5 60.53(16) . . ?
C1 B6 B7 105.15(17) . . ?
C2 B6 B7 58.01(14) . . ?
B8 B6 B7 60.56(16) . . ?
B5 B6 B7 108.83(19) . . ?
C1 B6 H6 124.1 . . ?
C2 B6 H6 124.5 . . ?
B8 B6 H6 122.5 . . ?
B5 B6 H6 121.6 . . ?
B7 B6 H6 121.9 . . ?
C2 B7 B6 59.42(15) . . ?
C2 B7 B12 105.00(18) . . ?
B6 B7 B12 107.67(18) . . ?
C2 B7 B8 105.07(19) . . ?
B6 B7 B8 59.34(16) . . ?
B12 B7 B8 60.15(16) . . ?
C2 B7 B11 59.37(13) . . ?
B6 B7 B11 109.17(18) . . ?
B12 B7 B11 60.02(14) . . ?
B8 B7 B11 108.69(18) . . ?
C2 B7 H7 124.2 . . ?
B6 B7 H7 121.3 . . ?
B12 B7 H7 122.6 . . ?
B8 B7 H7 122.4 . . ?
B11 B7 H7 120.7 . . ?
B6 B8 B9 108.0(2) . . ?
B6 B8 B5 60.02(16) . . ?
B9 B8 B5 60.18(17) . . ?
B6 B8 B7 60.10(15) . . ?
B9 B8 B7 107.61(19) . . ?
B5 B8 B7 108.07(19) . . ?
B6 B8 B12 108.04(18) . . ?
B9 B8 B12 59.76(16) . . ?
B5 B8 B12 108.1(2) . . ?
B7 B8 B12 59.85(15) . . ?
B6 B8 H8 121.6 . . ?
B9 B8 H8 121.9 . . ?
B5 B8 H8 121.5 . . ?
B7 B8 H8 121.9 . . ?
B12 B8 H8 121.8 . . ?
B4 B9 B12 108.28(18) . . ?
B4 B9 B8 107.95(19) . . ?
B12 B9 B8 60.32(17) . . ?
B4 B9 B10 60.19(16) . . ?
B12 B9 B10 60.16(15) . . ?
B8 B9 B10 108.40(18) . . ?
B4 B9 B5 59.92(16) . . ?
B12 B9 B5 108.39(19) . . ?
B8 B9 B5 59.97(17) . . ?
B10 B9 B5 108.32(19) . . ?
B4 B9 H9 121.7 . . ?
B12 B9 H9 121.4 . . ?
B8 B9 H9 121.6 . . ?
B10 B9 H9 121.4 . . ?
B5 B9 H9 121.6 . . ?
B3 B10 B9 106.76(18) . . ?
B3 B10 B4 59.68(14) . . ?
B9 B10 B4 59.68(16) . . ?
B3 B10 B12 106.85(17) . . ?
B9 B10 B12 59.76(16) . . ?
B4 B10 B12 107.5(2) . . ?
B3 B10 B11 60.18(13) . . ?
B9 B10 B11 108.22(19) . . ?
B4 B10 B11 108.76(17) . . ?
B12 B10 B11 59.95(13) . . ?
B3 B10 H10 122.6 . . ?
B9 B10 H10 122.2 . . ?
B4 B10 H10 121.6 . . ?
B12 B10 H10 122.3 . . ?
B11 B10 H10 121.0 . . ?
C14 B11 C2 120.70(17) . . ?
C14 B11 B3 121.03(17) . . ?
C2 B11 B3 57.93(13) . . ?
C14 B11 B12 127.42(18) . . ?
C2 B11 B12 103.41(17) . . ?
B3 B11 B12 105.57(17) . . ?
C14 B11 B7 121.59(17) . . ?
C2 B11 B7 57.60(14) . . ?
B3 B11 B7 105.40(17) . . ?
B12 B11 B7 59.72(15) . . ?
C14 B11 B10 126.08(18) . . ?
C2 B11 B10 103.64(16) . . ?
B3 B11 B10 58.70(13) . . ?
B12 B11 B10 59.79(15) . . ?
B7 B11 B10 107.06(17) . . ?
B9 B12 B7 107.84(19) . . ?
B9 B12 B10 60.08(16) . . ?
B7 B12 B10 107.86(17) . . ?
B9 B12 B8 59.91(17) . . ?
B7 B12 B8 60.00(15) . . ?
B10 B12 B8 108.01(19) . . ?
B9 B12 B11 108.73(19) . . ?
B7 B12 B11 60.26(13) . . ?
B10 B12 B11 60.26(14) . . ?
B8 B12 B11 108.76(18) . . ?
B9 B12 H12 121.6 . . ?
B7 B12 H12 121.9 . . ?
B10 B12 H12 121.8 . . ?
B8 B12 H12 121.6 . . ?
B11 B12 H12 121.0 . . ?
C1 C13 H13A 109.5 . . ?
C1 C13 H13B 109.5 . . ?
H13A C13 H13B 109.5 . . ?
C1 C13 H13C 109.5 . . ?
H13A C13 H13C 109.5 . . ?
H13B C13 H13C 109.5 . . ?
C21 C14 C15B 122.7(5) . . ?
C21 C14 C15A 127.9(8) . . ?
C21 C14 B11 118.77(19) . . ?
C15B C14 B11 118.3(5) . . ?
C15A C14 B11 113.2(8) . . ?
C16A C15A C20A 120.0 . . ?
C16A C15A C14 124.0(8) . . ?
C20A C15A C14 115.8(8) . . ?
C15A C16A C17A 120.0 . . ?
C15A C16A H16A 120.0 . . ?
C17A C16A H16A 120.0 . . ?
C18A C17A C16A 120.0 . . ?
C18A C17A H17A 120.0 . . ?
C16A C17A H17A 120.0 . . ?
C19A C18A C17A 120.0 . . ?
C19A C18A H18A 120.0 . . ?
C17A C18A H18A 120.0 . . ?
C18A C19A C20A 120.0 . . ?
C18A C19A H19A 120.0 . . ?
C20A C19A H19A 120.0 . . ?
C19A C20A C15A 120.0 . . ?
C19A C20A H20A 120.0 . . ?
C15A C20A H20A 120.0 . . ?
C16B C15B C20B 120.0 . . ?
C16B C15B C14 116.2(6) . . ?
C20B C15B C14 123.6(6) . . ?
C17B C16B C15B 120.0 . . ?
C17B C16B H16B 120.0 . . ?
C15B C16B H16B 120.0 . . ?
C18B C17B C16B 120.0 . . ?
C18B C17B H17B 120.0 . . ?
C16B C17B H17B 120.0 . . ?
C17B C18B C19B 120.0 . . ?
C17B C18B H18B 120.0 . . ?
C19B C18B H18B 120.0 . . ?
C20B C19B C18B 120.0 . . ?
C20B C19B H19B 120.0 . . ?
C18B C19B H19B 120.0 . . ?
C19B C20B C15B 120.0 . . ?
C19B C20B H20B 120.0 . . ?
C15B C20B H20B 120.0 . . ?
C14 C21 C22 131.7(2) . . ?
C14 C21 H21 114.2 . . ?
C22 C21 H21 114.2 . . ?
C23 C22 C21 117.1(3) . . ?
C23 C22 C24 121.1(3) . . ?
C21 C22 C24 121.8(2) . . ?
C22 C23 H23A 120.0 . . ?
C22 C23 H23B 120.0 . . ?
H23A C23 H23B 120.0 . . ?
C22 C24 H24A 109.5 . . ?
C22 C24 H24B 109.5 . . ?
H24A C24 H24B 109.5 . . ?
C22 C24 H24C 109.5 . . ?
H24A C24 H24C 109.5 . . ?
H24B C24 H24C 109.5 . . ?

loop_
_geom_bond_atom_site_label_1
_geom_bond_atom_site_label_2
_geom_bond_distance
_geom_bond_site_symmetry_2
_geom_bond_publ_flag
C1 C13 1.516(3) . ?
C1 C2 1.663(3) . ?
C1 B3 1.700(3) . ?
C1 B5 1.705(3) . ?
C1 B4 1.706(3) . ?
C1 B6 1.715(4) . ?
C2 B7 1.692(3) . ?
C2 B3 1.693(3) . ?
C2 B6 1.717(3) . ?
C2 B11 1.724(3) . ?
C2 H2 1.06(2) . ?
B3 B10 1.744(3) . ?
B3 B4 1.753(4) . ?
B3 B11 1.771(3) . ?
B3 H3 1.1000 . ?
B4 B9 1.769(4) . ?
B4 B5 1.772(4) . ?
B4 B10 1.778(4) . ?
B4 H4 1.1000 . ?
B5 B6 1.767(4) . ?
B5 B8 1.776(4) . ?
B5 B9 1.780(4) . ?
B5 H5 1.1000 . ?
B6 B8 1.757(4) . ?
B6 B7 1.771(4) . ?
B6 H6 1.1000 . ?
B7 B12 1.776(4) . ?
B7 B8 1.779(4) . ?
B7 B11 1.786(3) . ?
B7 H7 1.1000 . ?
B8 B9 1.774(4) . ?
B8 B12 1.781(4) . ?
B8 H8 1.1000 . ?
B9 B12 1.772(4) . ?
B9 B10 1.777(4) . ?
B9 H9 1.1000 . ?
B10 B12 1.779(4) . ?
B10 B11 1.787(3) . ?
B10 H10 1.1000 . ?
B11 C14 1.576(3) . ?
B11 B12 1.782(3) . ?
B12 H12 1.1000 . ?
C13 H13A 0.9600 . ?
C13 H13B 0.9600 . ?
C13 H13C 0.9600 . ?
C14 C21 1.339(3) . ?
C14 C15B 1.473(7) . ?
C14 C15A 1.541(11) . ?
C15A C16A 1.3900 . ?
C15A C20A 1.3900 . ?
C16A C17A 1.3900 . ?
C16A H16A 0.9300 . ?
C17A C18A 1.3900 . ?
C17A H17A 0.9300 . ?
C18A C19A 1.3900 . ?
C18A H18A 0.9300 . ?
C19A C20A 1.3900 . ?
C19A H19A 0.9300 . ?
C20A H20A 0.9300 . ?
C15B C16B 1.3900 . ?
C15B C20B 1.3900 . ?
C16B C17B 1.3900 . ?
C16B H16B 0.9300 . ?
C17B C18B 1.3900 . ?
C17B H17B 0.9300 . ?
C18B C19B 1.3900 . ?
C18B H18B 0.9300 . ?
C19B C20B 1.3900 . ?
C19B H19B 0.9300 . ?
C20B H20B 0.9300 . ?
C21 C22 1.472(3) . ?
C21 H21 0.9300 . ?
C22 C23 1.351(4) . ?
C22 C24 1.495(4) . ?
C23 H23A 0.9300 . ?
C23 H23B 0.9300 . ?
C24 H24A 0.9600 . ?
C24 H24B 0.9600 . ?
C24 H24C 0.9600 . ?

loop_
_geom_torsion_atom_site_label_1
_geom_torsion_atom_site_label_2
_geom_torsion_atom_site_label_3
_geom_torsion_atom_site_label_4
_geom_torsion
_geom_torsion_site_symmetry_1
_geom_torsion_site_symmetry_2
_geom_torsion_site_symmetry_3
_geom_torsion_site_symmetry_4
_geom_torsion_publ_flag
C13 C1 C2 B7 147.4(2) . . . . ?
B3 C1 C2 B7 -105.73(19) . . . . ?
B5 C1 C2 B7 -0.3(2) . . . . ?
B4 C1 C2 B7 -67.7(2) . . . . ?
B6 C1 C2 B7 38.70(18) . . . . ?
C13 C1 C2 B3 -106.9(2) . . . . ?
B5 C1 C2 B3 105.47(19) . . . . ?
B4 C1 C2 B3 38.08(18) . . . . ?
B6 C1 C2 B3 144.43(18) . . . . ?
C13 C1 C2 B6 108.7(2) . . . . ?
B3 C1 C2 B6 -144.43(18) . . . . ?
B5 C1 C2 B6 -38.95(18) . . . . ?
B4 C1 C2 B6 -106.3(2) . . . . ?
C13 C1 C2 B11 -144.2(2) . . . . ?
B3 C1 C2 B11 -37.37(16) . . . . ?
B5 C1 C2 B11 68.1(2) . . . . ?
B4 C1 C2 B11 0.7(2) . . . . ?
B6 C1 C2 B11 107.06(19) . . . . ?
B7 C2 B3 C1 102.12(19) . . . . ?
B6 C2 B3 C1 33.43(18) . . . . ?
B11 C2 B3 C1 140.53(17) . . . . ?
C1 C2 B3 B10 -100.18(18) . . . . ?
B7 C2 B3 B10 1.9(2) . . . . ?
B6 C2 B3 B10 -66.7(2) . . . . ?
B11 C2 B3 B10 40.35(16) . . . . ?
C1 C2 B3 B4 -35.99(16) . . . . ?
B7 C2 B3 B4 66.1(2) . . . . ?
B6 C2 B3 B4 -2.6(2) . . . . ?
B11 C2 B3 B4 104.53(18) . . . . ?
C1 C2 B3 B11 -140.53(17) . . . . ?
B7 C2 B3 B11 -38.41(17) . . . . ?
B6 C2 B3 B11 -107.1(2) . . . . ?
C13 C1 B3 C2 108.2(2) . . . . ?
B5 C1 B3 C2 -101.5(2) . . . . ?
B4 C1 B3 C2 -139.07(19) . . . . ?
B6 C1 B3 C2 -33.41(17) . . . . ?
C13 C1 B3 B10 -152.1(2) . . . . ?
C2 C1 B3 B10 99.64(18) . . . . ?
B5 C1 B3 B10 -1.9(2) . . . . ?
B4 C1 B3 B10 -39.43(17) . . . . ?
B6 C1 B3 B10 66.2(2) . . . . ?
C13 C1 B3 B4 -112.7(2) . . . . ?
C2 C1 B3 B4 139.07(19) . . . . ?
B5 C1 B3 B4 37.55(19) . . . . ?
B6 C1 B3 B4 105.7(2) . . . . ?
C13 C1 B3 B11 143.4(2) . . . . ?
C2 C1 B3 B11 35.20(15) . . . . ?
B5 C1 B3 B11 -66.3(2) . . . . ?
B4 C1 B3 B11 -103.87(19) . . . . ?
B6 C1 B3 B11 1.8(2) . . . . ?
C13 C1 B4 B3 106.1(2) . . . . ?
C2 C1 B4 B3 -37.43(17) . . . . ?
B5 C1 B4 B3 -140.83(19) . . . . ?
B6 C1 B4 B3 -103.79(19) . . . . ?
C13 C1 B4 B9 -153.2(2) . . . . ?
C2 C1 B4 B9 63.2(2) . . . . ?
B3 C1 B4 B9 100.67(19) . . . . ?
B5 C1 B4 B9 -40.16(18) . . . . ?
B6 C1 B4 B9 -3.1(2) . . . . ?
C13 C1 B4 B5 -113.0(2) . . . . ?
C2 C1 B4 B5 103.4(2) . . . . ?
B3 C1 B4 B5 140.83(19) . . . . ?
B6 C1 B4 B5 37.04(18) . . . . ?
C13 C1 B4 B10 144.2(2) . . . . ?
C2 C1 B4 B10 0.7(2) . . . . ?
B3 C1 B4 B10 38.11(17) . . . . ?
B5 C1 B4 B10 -102.7(2) . . . . ?
B6 C1 B4 B10 -65.7(2) . . . . ?
C2 B3 B4 C1 35.78(16) . . . . ?
B10 B3 B4 C1 136.14(19) . . . . ?
B11 B3 B4 C1 99.03(19) . . . . ?
C2 B3 B4 B9 -62.0(2) . . . . ?
C1 B3 B4 B9 -97.8(2) . . . . ?
B10 B3 B4 B9 38.31(18) . . . . ?
B11 B3 B4 B9 1.2(2) . . . . ?
C2 B3 B4 B5 1.4(2) . . . . ?
C1 B3 B4 B5 -34.41(17) . . . . ?
B10 B3 B4 B5 101.7(2) . . . . ?
B11 B3 B4 B5 64.6(2) . . . . ?
C2 B3 B4 B10 -100.35(19) . . . . ?
C1 B3 B4 B10 -136.14(19) . . . . ?
B11 B3 B4 B10 -37.10(17) . . . . ?
C13 C1 B5 B6 -107.5(3) . . . . ?
C2 C1 B5 B6 38.46(18) . . . . ?
B3 C1 B5 B6 104.1(2) . . . . ?
B4 C1 B5 B6 141.38(19) . . . . ?
C13 C1 B5 B4 111.1(3) . . . . ?
C2 C1 B5 B4 -102.92(19) . . . . ?
B3 C1 B5 B4 -37.28(18) . . . . ?
B6 C1 B5 B4 -141.38(19) . . . . ?
C13 C1 B5 B8 -146.9(2) . . . . ?
C2 C1 B5 B8 -1.0(2) . . . . ?
B3 C1 B5 B8 64.6(2) . . . . ?
B4 C1 B5 B8 101.9(2) . . . . ?
B6 C1 B5 B8 -39.47(19) . . . . ?
C13 C1 B5 B9 150.9(2) . . . . ?
C2 C1 B5 B9 -63.1(2) . . . . ?
B3 C1 B5 B9 2.5(3) . . . . ?
B4 C1 B5 B9 39.77(18) . . . . ?
B6 C1 B5 B9 -101.6(2) . . . . ?
B3 B4 B5 C1 34.49(17) . . . . ?
B9 B4 B5 C1 134.23(18) . . . . ?
B10 B4 B5 C1 97.02(19) . . . . ?
C1 B4 B5 B6 -34.29(18) . . . . ?
B3 B4 B5 B6 0.2(3) . . . . ?
B9 B4 B5 B6 99.9(2) . . . . ?
B10 B4 B5 B6 62.7(2) . . . . ?
C1 B4 B5 B8 -97.06(19) . . . . ?
B3 B4 B5 B8 -62.6(2) . . . . ?
B9 B4 B5 B8 37.17(18) . . . . ?
B10 B4 B5 B8 0.0(2) . . . . ?
C1 B4 B5 B9 -134.23(18) . . . . ?
B3 B4 B5 B9 -99.74(19) . . . . ?
B10 B4 B5 B9 -37.21(17) . . . . ?
C13 C1 B6 C2 -107.9(2) . . . . ?
B3 C1 B6 C2 33.18(16) . . . . ?
B5 C1 B6 C2 138.33(19) . . . . ?
B4 C1 B6 C2 101.13(19) . . . . ?
C13 C1 B6 B8 153.9(2) . . . . ?
C2 C1 B6 B8 -98.25(19) . . . . ?
B3 C1 B6 B8 -65.1(2) . . . . ?
B5 C1 B6 B8 40.08(18) . . . . ?
B4 C1 B6 B8 2.9(2) . . . . ?
C13 C1 B6 B5 113.8(2) . . . . ?
C2 C1 B6 B5 -138.33(19) . . . . ?
B3 C1 B6 B5 -105.15(19) . . . . ?
B4 C1 B6 B5 -37.20(18) . . . . ?
C13 C1 B6 B7 -143.1(2) . . . . ?
C2 C1 B6 B7 -35.24(16) . . . . ?
B3 C1 B6 B7 -2.1(2) . . . . ?
B5 C1 B6 B7 103.1(2) . . . . ?
B4 C1 B6 B7 65.9(2) . . . . ?
B7 C2 B6 C1 -138.95(18) . . . . ?
B3 C2 B6 C1 -33.39(17) . . . . ?
B11 C2 B6 C1 -102.26(19) . . . . ?
C1 C2 B6 B8 98.99(19) . . . . ?
B7 C2 B6 B8 -39.97(18) . . . . ?
B3 C2 B6 B8 65.6(2) . . . . ?
B11 C2 B6 B8 -3.3(3) . . . . ?
C1 C2 B6 B5 36.04(17) . . . . ?
B7 C2 B6 B5 -102.9(2) . . . . ?
B3 C2 B6 B5 2.7(3) . . . . ?
B11 C2 B6 B5 -66.2(2) . . . . ?
C1 C2 B6 B7 138.95(18) . . . . ?
B3 C2 B6 B7 105.6(2) . . . . ?
B11 C2 B6 B7 36.70(17) . . . . ?
B4 B5 B6 C1 34.10(18) . . . . ?
B8 B5 B6 C1 134.51(19) . . . . ?
B9 B5 B6 C1 97.1(2) . . . . ?
C1 B5 B6 C2 -35.76(17) . . . . ?
B4 B5 B6 C2 -1.7(3) . . . . ?
B8 B5 B6 C2 98.7(2) . . . . ?
B9 B5 B6 C2 61.3(2) . . . . ?
C1 B5 B6 B8 -134.51(19) . . . . ?
B4 B5 B6 B8 -100.4(2) . . . . ?
B9 B5 B6 B8 -37.43(19) . . . . ?
C1 B5 B6 B7 -96.62(19) . . . . ?
B4 B5 B6 B7 -62.5(2) . . . . ?
B8 B5 B6 B7 37.89(19) . . . . ?
B9 B5 B6 B7 0.5(3) . . . . ?
C1 C2 B7 B6 -38.01(17) . . . . ?
B3 C2 B7 B6 -104.33(19) . . . . ?
B11 C2 B7 B6 -142.49(17) . . . . ?
C1 C2 B7 B12 63.9(2) . . . . ?
B3 C2 B7 B12 -2.4(2) . . . . ?
B6 C2 B7 B12 101.93(19) . . . . ?
B11 C2 B7 B12 -40.56(16) . . . . ?
C1 C2 B7 B8 1.4(2) . . . . ?
B3 C2 B7 B8 -64.9(2) . . . . ?
B6 C2 B7 B8 39.41(18) . . . . ?
B11 C2 B7 B8 -103.07(19) . . . . ?
C1 C2 B7 B11 104.48(18) . . . . ?
B3 C2 B7 B11 38.16(16) . . . . ?
B6 C2 B7 B11 142.49(17) . . . . ?
C1 B6 B7 C2 35.22(16) . . . . ?
B8 B6 B7 C2 134.5(2) . . . . ?
B5 B6 B7 C2 96.7(2) . . . . ?
C1 B6 B7 B12 -62.1(2) . . . . ?
C2 B6 B7 B12 -97.31(19) . . . . ?
B8 B6 B7 B12 37.24(18) . . . . ?
B5 B6 B7 B12 -0.6(2) . . . . ?
C1 B6 B7 B8 -99.3(2) . . . . ?
C2 B6 B7 B8 -134.5(2) . . . . ?
B5 B6 B7 B8 -37.88(19) . . . . ?
C1 B6 B7 B11 1.5(2) . . . . ?
C2 B6 B7 B11 -33.69(16) . . . . ?
B8 B6 B7 B11 100.9(2) . . . . ?
B5 B6 B7 B11 63.0(2) . . . . ?
C1 B6 B8 B9 -1.4(2) . . . . ?
C2 B6 B8 B9 -61.7(2) . . . . ?
B5 B6 B8 B9 37.74(18) . . . . ?
B7 B6 B8 B9 -100.4(2) . . . . ?
C1 B6 B8 B5 -39.14(17) . . . . ?
C2 B6 B8 B5 -99.4(2) . . . . ?
B7 B6 B8 B5 -138.1(2) . . . . ?
C1 B6 B8 B7 98.99(18) . . . . ?
C2 B6 B8 B7 38.73(17) . . . . ?
B5 B6 B8 B7 138.1(2) . . . . ?
C1 B6 B8 B12 61.8(2) . . . . ?
C2 B6 B8 B12 1.5(3) . . . . ?
B5 B6 B8 B12 100.9(2) . . . . ?
B7 B6 B8 B12 -37.20(18) . . . . ?
C1 B5 B8 B6 39.34(17) . . . . ?
B4 B5 B8 B6 100.7(2) . . . . ?
B9 B5 B8 B6 137.9(2) . . . . ?
C1 B5 B8 B9 -98.5(2) . . . . ?
B6 B5 B8 B9 -137.9(2) . . . . ?
B4 B5 B8 B9 -37.12(18) . . . . ?
C1 B5 B8 B7 1.8(3) . . . . ?
B6 B5 B8 B7 -37.49(19) . . . . ?
B4 B5 B8 B7 63.2(2) . . . . ?
B9 B5 B8 B7 100.4(2) . . . . ?
C1 B5 B8 B12 -61.5(2) . . . . ?
B6 B5 B8 B12 -100.81(19) . . . . ?
B4 B5 B8 B12 -0.1(2) . . . . ?
B9 B5 B8 B12 37.04(18) . . . . ?
C2 B7 B8 B6 -39.45(18) . . . . ?
B12 B7 B8 B6 -138.3(2) . . . . ?
B11 B7 B8 B6 -101.7(2) . . . . ?
C2 B7 B8 B9 61.6(2) . . . . ?
B6 B7 B8 B9 101.0(2) . . . . ?
B12 B7 B8 B9 -37.32(19) . . . . ?
B11 B7 B8 B9 -0.7(3) . . . . ?
C2 B7 B8 B5 -2.0(3) . . . . ?
B6 B7 B8 B5 37.46(19) . . . . ?
B12 B7 B8 B5 -100.9(2) . . . . ?
B11 B7 B8 B5 -64.2(2) . . . . ?
C2 B7 B8 B12 98.88(19) . . . . ?
B6 B7 B8 B12 138.3(2) . . . . ?
B11 B7 B8 B12 36.65(18) . . . . ?
C1 B4 B9 B12 -61.8(2) . . . . ?
B3 B4 B9 B12 -0.3(3) . . . . ?
B5 B4 B9 B12 -101.1(2) . . . . ?
B10 B4 B9 B12 37.53(18) . . . . ?
C1 B4 B9 B8 2.1(2) . . . . ?
B3 B4 B9 B8 63.5(2) . . . . ?
B5 B4 B9 B8 -37.28(18) . . . . ?
B10 B4 B9 B8 101.3(2) . . . . ?
C1 B4 B9 B10 -99.29(18) . . . . ?
B3 B4 B9 B10 -37.87(17) . . . . ?
B5 B4 B9 B10 -138.63(19) . . . . ?
C1 B4 B9 B5 39.34(16) . . . . ?
B3 B4 B9 B5 100.76(19) . . . . ?
B10 B4 B9 B5 138.63(19) . . . . ?
B6 B8 B9 B4 -0.4(3) . . . . ?
B5 B8 B9 B4 37.26(18) . . . . ?
B7 B8 B9 B4 -63.9(2) . . . . ?
B12 B8 B9 B4 -101.2(2) . . . . ?
B6 B8 B9 B12 100.82(19) . . . . ?
B5 B8 B9 B12 138.49(19) . . . . ?
B7 B8 B9 B12 37.36(18) . . . . ?
B6 B8 B9 B10 63.3(2) . . . . ?
B5 B8 B9 B10 101.0(2) . . . . ?
B7 B8 B9 B10 -0.2(3) . . . . ?
B12 B8 B9 B10 -37.52(18) . . . . ?
B6 B8 B9 B5 -37.67(18) . . . . ?
B7 B8 B9 B5 -101.1(2) . . . . ?
B12 B8 B9 B5 -138.49(19) . . . . ?
C1 B5 B9 B4 -39.27(17) . . . . ?
B6 B5 B9 B4 -101.0(2) . . . . ?
B8 B5 B9 B4 -138.27(18) . . . . ?
C1 B5 B9 B12 61.6(3) . . . . ?
B6 B5 B9 B12 -0.1(3) . . . . ?
B4 B5 B9 B12 100.9(2) . . . . ?
B8 B5 B9 B12 -37.36(19) . . . . ?
C1 B5 B9 B8 99.0(2) . . . . ?
B6 B5 B9 B8 37.24(18) . . . . ?
B4 B5 B9 B8 138.27(18) . . . . ?
C1 B5 B9 B10 -2.1(3) . . . . ?
B6 B5 B9 B10 -63.9(2) . . . . ?
B4 B5 B9 B10 37.17(18) . . . . ?
B8 B5 B9 B10 -101.1(2) . . . . ?
C2 B3 B10 B9 62.1(2) . . . . ?
C1 B3 B10 B9 0.4(2) . . . . ?
B4 B3 B10 B9 -38.11(18) . . . . ?
B11 B3 B10 B9 101.8(2) . . . . ?
C2 B3 B10 B4 100.22(19) . . . . ?
C1 B3 B10 B4 38.53(17) . . . . ?
B11 B3 B10 B4 139.87(19) . . . . ?
C2 B3 B10 B12 -0.6(2) . . . . ?
C1 B3 B10 B12 -62.3(2) . . . . ?
B4 B3 B10 B12 -100.8(2) . . . . ?
B11 B3 B10 B12 39.04(16) . . . . ?
C2 B3 B10 B11 -39.65(16) . . . . ?
C1 B3 B10 B11 -101.34(18) . . . . ?
B4 B3 B10 B11 -139.87(19) . . . . ?
B4 B9 B10 B3 38.11(17) . . . . ?
B12 B9 B10 B3 -100.07(19) . . . . ?
B8 B9 B10 B3 -62.5(2) . . . . ?
B5 B9 B10 B3 1.1(3) . . . . ?
B12 B9 B10 B4 -138.18(19) . . . . ?
B8 B9 B10 B4 -100.6(2) . . . . ?
B5 B9 B10 B4 -37.05(18) . . . . ?
B4 B9 B10 B12 138.18(19) . . . . ?
B8 B9 B10 B12 37.59(19) . . . . ?
B5 B9 B10 B12 101.1(2) . . . . ?
B4 B9 B10 B11 101.52(19) . . . . ?
B12 B9 B10 B11 -36.66(17) . . . . ?
B8 B9 B10 B11 0.9(3) . . . . ?
B5 B9 B10 B11 64.5(2) . . . . ?
C1 B4 B10 B3 -37.95(17) . . . . ?
B9 B4 B10 B3 -136.80(19) . . . . ?
B5 B4 B10 B3 -99.49(19) . . . . ?
C1 B4 B10 B9 98.8(2) . . . . ?
B3 B4 B10 B9 136.80(19) . . . . ?
B5 B4 B10 B9 37.30(18) . . . . ?
C1 B4 B10 B12 61.7(2) . . . . ?
B3 B4 B10 B12 99.63(18) . . . . ?
B9 B4 B10 B12 -37.17(17) . . . . ?
B5 B4 B10 B12 0.1(2) . . . . ?
C1 B4 B10 B11 -1.8(3) . . . . ?
B3 B4 B10 B11 36.20(17) . . . . ?
B9 B4 B10 B11 -100.6(2) . . . . ?
B5 B4 B10 B11 -63.3(2) . . . . ?
C1 C2 B11 C14 146.33(18) . . . . ?
B7 C2 B11 C14 -110.2(2) . . . . ?
B3 C2 B11 C14 109.6(2) . . . . ?
B6 C2 B11 C14 -146.70(19) . . . . ?
C1 C2 B11 B3 36.73(16) . . . . ?
B7 C2 B11 B3 140.22(18) . . . . ?
B6 C2 B11 B3 103.7(2) . . . . ?
C1 C2 B11 B12 -63.4(2) . . . . ?
B7 C2 B11 B12 40.07(16) . . . . ?
B3 C2 B11 B12 -100.15(17) . . . . ?
B6 C2 B11 B12 3.5(2) . . . . ?
C1 C2 B11 B7 -103.49(19) . . . . ?
B3 C2 B11 B7 -140.22(18) . . . . ?
B6 C2 B11 B7 -36.52(18) . . . . ?
C1 C2 B11 B10 -1.7(2) . . . . ?
B7 C2 B11 B10 101.75(18) . . . . ?
B3 C2 B11 B10 -38.47(16) . . . . ?
B6 C2 B11 B10 65.2(2) . . . . ?
C2 B3 B11 C14 -109.0(2) . . . . ?
C1 B3 B11 C14 -143.84(18) . . . . ?
B10 B3 B11 C14 116.0(2) . . . . ?
B4 B3 B11 C14 153.12(19) . . . . ?
C1 B3 B11 C2 -34.81(15) . . . . ?
B10 B3 B11 C2 -134.96(18) . . . . ?
B4 B3 B11 C2 -97.85(19) . . . . ?
C2 B3 B11 B12 96.29(18) . . . . ?
C1 B3 B11 B12 61.5(2) . . . . ?
B10 B3 B11 B12 -38.67(17) . . . . ?
B4 B3 B11 B12 -1.6(2) . . . . ?
C2 B3 B11 B7 34.08(15) . . . . ?
C1 B3 B11 B7 -0.7(2) . . . . ?
B10 B3 B11 B7 -100.88(18) . . . . ?
B4 B3 B11 B7 -63.8(2) . . . . ?
C2 B3 B11 B10 134.96(18) . . . . ?
C1 B3 B11 B10 100.15(19) . . . . ?
B4 B3 B11 B10 37.11(18) . . . . ?
C2 B7 B11 C14 108.6(2) . . . . ?
B6 B7 B11 C14 142.35(19) . . . . ?
B12 B7 B11 C14 -117.8(2) . . . . ?
B8 B7 B11 C14 -154.6(2) . . . . ?
B6 B7 B11 C2 33.71(16) . . . . ?
B12 B7 B11 C2 133.52(18) . . . . ?
B8 B7 B11 C2 96.8(2) . . . . ?
C2 B7 B11 B3 -34.22(15) . . . . ?
B6 B7 B11 B3 -0.5(2) . . . . ?
B12 B7 B11 B3 99.30(18) . . . . ?
B8 B7 B11 B3 62.6(2) . . . . ?
C2 B7 B11 B12 -133.52(18) . . . . ?
B6 B7 B11 B12 -99.81(19) . . . . ?
B8 B7 B11 B12 -36.71(18) . . . . ?
C2 B7 B11 B10 -95.59(18) . . . . ?
B6 B7 B11 B10 -61.9(2) . . . . ?
B12 B7 B11 B10 37.93(17) . . . . ?
B8 B7 B11 B10 1.2(2) . . . . ?
B3 B10 B11 C14 -107.7(2) . . . . ?
B9 B10 B11 C14 153.1(2) . . . . ?
B4 B10 B11 C14 -143.7(2) . . . . ?
B12 B10 B11 C14 116.5(2) . . . . ?
B3 B10 B11 C2 38.10(15) . . . . ?
B9 B10 B11 C2 -61.2(2) . . . . ?
B4 B10 B11 C2 2.1(2) . . . . ?
B12 B10 B11 C2 -97.75(18) . . . . ?
B9 B10 B11 B3 -99.27(19) . . . . ?
B4 B10 B11 B3 -35.99(18) . . . . ?
B12 B10 B11 B3 -135.86(19) . . . . ?
B3 B10 B11 B12 135.86(19) . . . . ?
B9 B10 B11 B12 36.58(18) . . . . ?
B4 B10 B11 B12 99.9(2) . . . . ?
B3 B10 B11 B7 97.95(18) . . . . ?
B9 B10 B11 B7 -1.3(2) . . . . ?
B4 B10 B11 B7 62.0(2) . . . . ?
B12 B10 B11 B7 -37.90(17) . . . . ?
B4 B9 B12 B7 63.2(2) . . . . ?
B8 B9 B12 B7 -37.48(18) . . . . ?
B10 B9 B12 B7 100.75(19) . . . . ?
B5 B9 B12 B7 -0.3(3) . . . . ?
B4 B9 B12 B10 -37.54(18) . . . . ?
B8 B9 B12 B10 -138.23(19) . . . . ?
B5 B9 B12 B10 -101.0(2) . . . . ?
B4 B9 B12 B8 100.7(2) . . . . ?
B10 B9 B12 B8 138.23(19) . . . . ?
B5 B9 B12 B8 37.20(19) . . . . ?
B4 B9 B12 B11 -0.6(3) . . . . ?
B8 B9 B12 B11 -101.3(2) . . . . ?
B10 B9 B12 B11 36.92(17) . . . . ?
B5 B9 B12 B11 -64.1(3) . . . . ?
C2 B7 B12 B9 -61.6(2) . . . . ?
B6 B7 B12 B9 0.6(2) . . . . ?
B8 B7 B12 B9 37.44(19) . . . . ?
B11 B7 B12 B9 -101.8(2) . . . . ?
C2 B7 B12 B10 1.9(2) . . . . ?
B6 B7 B12 B10 64.0(2) . . . . ?
B8 B7 B12 B10 100.9(2) . . . . ?
B11 B7 B12 B10 -38.34(17) . . . . ?
C2 B7 B12 B8 -99.0(2) . . . . ?
B6 B7 B12 B8 -36.88(18) . . . . ?
B11 B7 B12 B8 -139.25(19) . . . . ?
C2 B7 B12 B11 40.24(16) . . . . ?
B6 B7 B12 B11 102.36(19) . . . . ?
B8 B7 B12 B11 139.24(19) . . . . ?
B3 B10 B12 B9 99.91(19) . . . . ?
B4 B10 B12 B9 37.13(17) . . . . ?
B11 B10 B12 B9 139.06(19) . . . . ?
B3 B10 B12 B7 -0.8(2) . . . . ?
B9 B10 B12 B7 -100.7(2) . . . . ?
B4 B10 B12 B7 -63.6(2) . . . . ?
B11 B10 B12 B7 38.34(16) . . . . ?
B3 B10 B12 B8 62.6(2) . . . . ?
B9 B10 B12 B8 -37.31(17) . . . . ?
B4 B10 B12 B8 -0.2(2) . . . . ?
B11 B10 B12 B8 101.75(19) . . . . ?
B3 B10 B12 B11 -39.15(16) . . . . ?
B9 B10 B12 B11 -139.06(19) . . . . ?
B4 B10 B12 B11 -101.93(19) . . . . ?
B6 B8 B12 B9 -100.7(2) . . . . ?
B5 B8 B12 B9 -37.22(18) . . . . ?
B7 B8 B12 B9 -138.0(2) . . . . ?
B6 B8 B12 B7 37.31(18) . . . . ?
B9 B8 B12 B7 138.0(2) . . . . ?
B5 B8 B12 B7 100.8(2) . . . . ?
B6 B8 B12 B10 -63.3(2) . . . . ?
B9 B8 B12 B10 37.38(18) . . . . ?
B5 B8 B12 B10 0.2(2) . . . . ?
B7 B8 B12 B10 -100.64(19) . . . . ?
B6 B8 B12 B11 0.5(3) . . . . ?
B9 B8 B12 B11 101.3(2) . . . . ?
B5 B8 B12 B11 64.0(2) . . . . ?
B7 B8 B12 B11 -36.77(17) . . . . ?
C14 B11 B12 B9 -151.2(2) . . . . ?
C2 B11 B12 B9 61.3(2) . . . . ?
B3 B11 B12 B9 1.3(2) . . . . ?
B7 B11 B12 B9 100.3(2) . . . . ?
B10 B11 B12 B9 -36.85(18) . . . . ?
C14 B11 B12 B7 108.5(2) . . . . ?
C2 B11 B12 B7 -39.01(16) . . . . ?
B3 B11 B12 B7 -99.00(18) . . . . ?
B10 B11 B12 B7 -137.15(18) . . . . ?
C14 B11 B12 B10 -114.4(2) . . . . ?
C2 B11 B12 B10 98.15(17) . . . . ?
B3 B11 B12 B10 38.15(16) . . . . ?
B7 B11 B12 B10 137.15(18) . . . . ?
C14 B11 B12 B8 145.1(2) . . . . ?
C2 B11 B12 B8 -2.3(2) . . . . ?
B3 B11 B12 B8 -62.3(2) . . . . ?
B7 B11 B12 B8 36.66(18) . . . . ?
B10 B11 B12 B8 -100.5(2) . . . . ?
C2 B11 C14 C21 -172.90(19) . . . . ?
B3 B11 C14 C21 -104.2(2) . . . . ?
B12 B11 C14 C21 44.5(3) . . . . ?
B7 B11 C14 C21 118.6(2) . . . . ?
B10 B11 C14 C21 -32.4(3) . . . . ?
C2 B11 C14 C15B 12.2(4) . . . . ?
B3 B11 C14 C15B 80.9(4) . . . . ?
B12 B11 C14 C15B -130.4(4) . . . . ?
B7 B11 C14 C15B -56.3(4) . . . . ?
B10 B11 C14 C15B 152.7(4) . . . . ?
C2 B11 C14 C15A 10.2(6) . . . . ?
B3 B11 C14 C15A 78.9(6) . . . . ?
B12 B11 C14 C15A -132.3(6) . . . . ?
B7 B11 C14 C15A -58.3(6) . . . . ?
B10 B11 C14 C15A 150.8(6) . . . . ?
C21 C14 C15A C16A -78.9(12) . . . . ?
B11 C14 C15A C16A 97.6(11) . . . . ?
C21 C14 C15A C20A 96.2(11) . . . . ?
B11 C14 C15A C20A -87.3(10) . . . . ?
C20A C15A C16A C17A 0.0 . . . . ?
C14 C15A C16A C17A 174.9(15) . . . . ?
C15A C16A C17A C18A 0.0 . . . . ?
C16A C17A C18A C19A 0.0 . . . . ?
C17A C18A C19A C20A 0.0 . . . . ?
C18A C19A C20A C15A 0.0 . . . . ?
C16A C15A C20A C19A 0.0 . . . . ?
C14 C15A C20A C19A -175.3(14) . . . . ?
C21 C14 C15B C16B -79.8(7) . . . . ?
B11 C14 C15B C16B 94.9(6) . . . . ?
C21 C14 C15B C20B 104.8(8) . . . . ?
B11 C14 C15B C20B -80.5(8) . . . . ?
C20B C15B C16B C17B 0.0 . . . . ?
C14 C15B C16B C17B -175.5(9) . . . . ?
C15B C16B C17B C18B 0.0 . . . . ?
C16B C17B C18B C19B 0.0 . . . . ?
C17B C18B C19B C20B 0.0 . . . . ?
C18B C19B C20B C15B 0.0 . . . . ?
C16B C15B C20B C19B 0.0 . . . . ?
C14 C15B C20B C19B 175.1(9) . . . . ?
C15B C14 C21 C22 -3.0(5) . . . . ?
C15A C14 C21 C22 -1.3(7) . . . . ?
B11 C14 C21 C22 -177.7(2) . . . . ?
C14 C21 C22 C23 165.7(3) . . . . ?
C14 C21 C22 C24 -14.4(4) . . . . ?
